data_1524890
loop_
_publ_author_name
'Maroy, K.'

_publ_section_title
;
 Refinement of the crystal structure of potassium barium hexathionate
;
_journal_name_full 'Acta Chemica Scandinavica (1-27,1973-42,1988)'
_journal_page_first 1684
_journal_page_last 1694
_journal_volume 27
_journal_year 1973
_chemical_formula_sum 'Ba K2 O12 S12'
_chemical_name_systematic 'K2 Ba (S6 O6)2'
_space_group_IT_number 13
_symmetry_space_group_name_Hall '-P 2yc'
_symmetry_space_group_name_H-M 'P 1 2/c 1'
_cell_angle_alpha 90
_cell_angle_beta 111.93
_cell_angle_gamma 90
_cell_formula_units_Z 2
_cell_length_a 11.591
_cell_length_b 10.835
_cell_length_c 9.145
_cell_volume 1065.402
_citation_journal_id_ASTM ACSAA4
_cod_data_source_file Maroy_ACSAA4_1973_1506.cif
_cod_data_source_block Ba1K2O12S12
_cod_original_formula_sum 'Ba1 K2 O12 S12'
_cod_database_code 1524890

loop_
_symmetry_equiv_pos_as_xyz
x,y,z
-x,y,-z+1/2
-x,-y,-z
x,-y,z-1/2

loop_
_atom_site_label
_atom_site_type_symbol
_atom_site_fract_x
_atom_site_fract_y
_atom_site_fract_z
_atom_site_occupancy
_atom_site_U_iso_or_equiv
O6 O-2 0.25668 0.07982 0.42586 1 0.0
O2 O-2 0.13175 0.18877 -0.07952 1 0.0
S3 S 0.34815 0.42062 0.32588 1 0.0
Ba1 Ba+2 0 0.01396 0.25 1 0.0
O5 O-2 0.13276 0.07734 0.58622 1 0.0
K2 K+1 0 0.44987 0.25 1 0.0
S1 S+6 0.13933 0.27403 0.0447 1 0.0
S2 S-1 0.33447 0.28355 0.16708 1 0.0
S6 S+6 0.25238 0.10984 0.57818 1 0.0
S5 S-1 0.24695 0.30389 0.59363 1 0.0
K1 K+1 0.5 0 0.5 1 0.0
O4 O-2 0.36031 0.06818 0.7072 1 0.0
O1 O-2 0.10136 0.39894 -0.005 1 0.0
S4 S 0.40178 0.34854 0.54946 1 0.0
O3 O-2 0.08578 0.22999 0.15501 1 0.0
